data_4127883
loop_
_publ_author_name
'Chen, Haijie'
'McClain, Rebecca'
'He, Jiangang'
'Zhang, Chi'
'Olding, Jack N.'
'Dos Reis, Roberto'
'Bao, Jin-Ke'
'Hadar, Ido'
'Spanopoulos, Ioannis'
'Malliakas, Christos D.'
'He, Yihui'
'Chung, Duck Young'
'Kwok, Wai-Kwong'
'Weiss, Emily A.'
'Dravid, Vinayak P.'
'Wolverton, Christopher'
'Kanatzidis, Mercouri G.'

_publ_section_title
;
 Antiferromagnetic Semiconductor BaFMn<sub>0.5</sub>Te with Unique Mn
 Ordering and Red Photoluminescence.
;
_journal_issue 43
_journal_name_full 'Journal of the American Chemical Society'
_journal_page_first 17421
_journal_page_last 17430
_journal_paper_doi 10.1021/jacs.9b09382
_journal_volume 141
_journal_year 2019
_chemical_formula_sum 'Ba F Mn0.5 Te'
_chemical_formula_weight 311.4
_space_group_IT_number 67
_space_group_name_Hall '-C 2a 2'
_space_group_name_H-M_alt 'C m m a'
_space_group_ssg_name Cmme(\a01/2)0ss
_symmetry_cell_setting orthorhombic
_symmetry_space_group_name_Hall '-C 2a 2'
_symmetry_space_group_name_H-M 'C m m a'
_cell_angle_alpha 90
_cell_angle_beta 90
_cell_angle_gamma 90
_cell_formula_units_Z 4
_cell_length_a 6.3205(12)
_cell_length_b 6.3233(10)
_cell_length_c 9.6379(17)
_cell_measurement_reflns_used 3185
_cell_measurement_temperature 293
_cell_measurement_theta_max 29.67
_cell_measurement_theta_min 2.05
_cell_modulation_dimension 1
_cell_volume 385.19(12)
_computing_cell_refinement 'STOE X-AREA'
_computing_data_collection 'STOE X-AREA'
_computing_data_reduction 'STOE X-RED'
_computing_structure_refinement JANA2006
_computing_structure_solution JANA2006
_diffrn_ambient_temperature 293
_diffrn_detector 'image plate (34 cm diameter)'
_diffrn_detector_area_resol_mean 6.67
_diffrn_measured_fraction_theta_full 0.99
_diffrn_measured_fraction_theta_max 0.99
_diffrn_measurement_device 'four-circle diffractometer'
_diffrn_measurement_device_type 'IPDS Stoe 2T'
_diffrn_measurement_method '??integration method??'
_diffrn_radiation_monochromator graphite
_diffrn_radiation_probe x-ray
_diffrn_radiation_source 'X-ray tube'
_diffrn_radiation_type 'Mo K\a'
_diffrn_radiation_wavelength 0.71073
_diffrn_reflns_av_R_equivalents 0.053
_diffrn_reflns_av_unetI/netI 0.008
_diffrn_reflns_limit_h_max 8
_diffrn_reflns_limit_h_min -8
_diffrn_reflns_limit_index_m_1_max 1
_diffrn_reflns_limit_index_m_1_min -1
_diffrn_reflns_limit_k_max 8
_diffrn_reflns_limit_k_min -8
_diffrn_reflns_limit_l_max 13
_diffrn_reflns_limit_l_min -13
_diffrn_reflns_number 4965
_diffrn_reflns_theta_full 29.18
_diffrn_reflns_theta_max 29.18
_diffrn_reflns_theta_min 4.02
_diffrn_source 'sealed X-ray tube, 12 x 0.4 mm long-fine focus'
_diffrn_source_current 40
_diffrn_source_power 2.00
_diffrn_source_voltage 50
_exptl_absorpt_coefficient_mu 19.078
_exptl_absorpt_correction_T_max 0.5923
_exptl_absorpt_correction_T_min 0.2672
_exptl_absorpt_correction_type integration
_exptl_absorpt_process_details X-SHAPE
_exptl_crystal_colour red
_exptl_crystal_density_diffrn 5.3698
_exptl_crystal_F_000 518
_exptl_crystal_size_max 0.2131
_exptl_crystal_size_mid 0.1279
_exptl_crystal_size_min 0.0058
_refine_diff_density_max 8.70
_refine_diff_density_min -5.75
_refine_ls_abs_structure_details '  2612 of Friedel pairs used in the refinement'
_refine_ls_extinction_method none
_refine_ls_goodness_of_fit_gt 5.36
_refine_ls_goodness_of_fit_ref 4.67
_refine_ls_number_constraints 4
_refine_ls_number_parameters 25
_refine_ls_number_reflns 781
_refine_ls_number_restraints 0
_refine_ls_R_factor_all 0.0770
_refine_ls_R_factor_gt 0.0614
_refine_ls_shift/su_max 0.0033
_refine_ls_shift/su_mean 0.0005
_refine_ls_structure_factor_coef Fsqd
_refine_ls_weighting_details w=1/(\s^2^(I)+0.0004I^2^)
_refine_ls_weighting_scheme sigma
_refine_ls_wR_factor_gt 0.1689
_refine_ls_wR_factor_ref 0.1728
_reflns_number_gt 573
_reflns_number_total 781
_reflns_threshold_expression I>3\s(I)
_cod_data_source_file ja9b09382_si_003.cif
_cod_data_source_block I
_cod_depositor_comments
;
The following automatic conversions were performed:

'_diffrn_radiation_probe' value 'X-ray' changed to 'x-ray' according
to
/home/data/users/saulius/crontab/automatic-downloads/current/ACS/lib/dictionaries/cif_core.dic
dictionary named 'cif_core.dic' version 2.4.2 from 2011-04-26.

Automatic conversion script
Id: cif_fix_values 4973 2017-02-22 13:04:09Z antanas 
;
_cod_original_formula_sum 'Ba1 F1 Mn0.5 Te1'
_cod_database_code 4127883
_jana_cell_commen_supercell_matrix_1_1 3
_jana_cell_commen_supercell_matrix_1_2 0
_jana_cell_commen_supercell_matrix_1_3 0
_jana_cell_commen_supercell_matrix_2_1 0
_jana_cell_commen_supercell_matrix_2_2 1
_jana_cell_commen_supercell_matrix_2_3 0
_jana_cell_commen_supercell_matrix_3_1 0
_jana_cell_commen_supercell_matrix_3_2 0
_jana_cell_commen_supercell_matrix_3_3 2
_jana_cell_commen_t_section_1 0

loop_
_space_group_symop_id
_space_group_symop_operation_xyz
1 x,y,z
2 -x,-y+0.5,z
3 -x,y+0.5,-z
4 x,-y,-z
5 x+0.5,y+0.5,z
6 -x+0.5,-y,z
7 -x+0.5,y,-z
8 x+0.5,-y+0.5,-z
9 -x,-y,-z
10 x,y+0.5,-z
11 x,-y+0.5,z
12 -x,y,z
13 -x+0.5,-y+0.5,-z
14 x+0.5,y,-z
15 x+0.5,-y,z
16 -x+0.5,y+0.5,z

loop_
_space_group_symop_ssg_id
_space_group_symop_ssg_operation_algebraic
1 x1,x2,x3,x4
2 -x1,-x2+1/2,x3,x3-x4+1/2
3 -x1,x2+1/2,-x3,-x4+1/2
4 x1,-x2,-x3,-x3+x4
5 -x1,-x2,-x3,-x4
6 x1,x2+1/2,-x3,-x3+x4+1/2
7 x1,-x2+1/2,x3,x4+1/2
8 -x1,x2,x3,x3-x4
9 x1+1/2,x2+1/2,x3,x4
10 -x1+1/2,-x2,x3,x3-x4+1/2
11 -x1+1/2,x2,-x3,-x4+1/2
12 x1+1/2,-x2+1/2,-x3,-x3+x4
13 -x1+1/2,-x2+1/2,-x3,-x4
14 x1+1/2,x2,-x3,-x3+x4+1/2
15 x1+1/2,-x2,x3,x4+1/2
16 -x1+1/2,x2+1/2,x3,x3-x4

loop_
_atom_site_label
_atom_site_type_symbol
_atom_site_fract_x
_atom_site_fract_y
_atom_site_fract_z
_atom_site_adp_type
_atom_site_U_iso_or_equiv
_atom_site_site_symmetry_multiplicity
_atom_site_occupancy
_atom_site_calc_flag
Ba1 Ba 0 0.25 0.35101(10) Uani 0.0189(3) 4 1 d
Te1 Te 0.5 0.25 0.17061(12) Uani 0.0213(3) 4 1 d
Mn1 Mn 0.25 0 0 Uani 0.0316(13) 4 0.5 d
F1 F -0.25 0 0.5 Uani 0.032(3) 4 1 d

loop_
_atom_site_aniso_label
_atom_site_aniso_type_symbol
_atom_site_aniso_U_11
_atom_site_aniso_U_22
_atom_site_aniso_U_33
_atom_site_aniso_U_12
_atom_site_aniso_U_13
_atom_site_aniso_U_23
Ba1 Ba 0.0167(5) 0.0173(6) 0.0228(5) 0 0 0
Te1 Te 0.0208(6) 0.0212(7) 0.0220(5) 0 0 0
Mn1 Mn 0.031(2) 0.039(2) 0.024(2) 0 0 0
F1 F 0.023(5) 0.040(7) 0.031(5) 0 0 0

loop_
_atom_site_displace_Fourier_atom_site_label
_atom_site_displace_Fourier_axis
_atom_site_displace_Fourier_wave_vector_seq_id
_atom_site_displace_Fourier_param_cos
_atom_site_displace_Fourier_param_sin
Ba1 x 1 0 0
Ba1 y 1 -0.00693(10) -0.0137(2)
Ba1 z 1 0 0
Te1 x 1 0 0
Te1 y 1 -0.0128(2) -0.00763(14)
Te1 z 1 0 0
F1 x 1 0 0
F1 y 1 0 -0.020(3)
F1 z 1 0.0026(15) 0

loop_
_atom_site_Fourier_wave_vector_seq_id
_jana_atom_site_fourier_wave_vector_q1_coeff
1 1

loop_
_atom_site_occ_special_func_atom_site_label
_atom_site_occ_special_func_crenel_c
_atom_site_occ_special_func_crenel_w
Mn1 0.75 0.5

loop_
_atom_site_U_Fourier_atom_site_label
_atom_site_U_Fourier_tens_elem
_atom_site_U_Fourier_wave_vector_seq_id
_atom_site_U_Fourier_param_cos
_atom_site_U_Fourier_param_sin
Ba1 U11 1 0 0
Ba1 U22 1 0 0
Ba1 U33 1 0 0
Ba1 U12 1 -0.0013(5) 0.0007(2)
Ba1 U13 1 0 0
Ba1 U23 1 0.0005(3) 0.0009(5)
Te1 U11 1 0 0
Te1 U22 1 0 0
Te1 U33 1 0 0
Te1 U12 1 -0.0016(3) 0.0027(5)
Te1 U13 1 0 0
Te1 U23 1 0.0003(6) 0.0002(4)
F1 U11 1 0 0
F1 U22 1 0 0
F1 U33 1 0 0
F1 U12 1 -0.002(7) 0
F1 U13 1 0 -0.002(6)
F1 U23 1 0 0

loop_
_atom_type_symbol
_atom_type_scat_dispersion_real
_atom_type_scat_dispersion_imag
_atom_type_scat_source
Ba -0.3244 2.2819 'International Tables Vol C tables 4.2.6.8 and 6.1.1.1'
F 0.0171 0.0103 'International Tables Vol C tables 4.2.6.8 and 6.1.1.1'
Mn 0.3368 0.7283 'International Tables Vol C tables 4.2.6.8 and 6.1.1.1'
Te -0.5308 1.6751 'International Tables Vol C tables 4.2.6.8 and 6.1.1.1'

loop_
_cell_wave_vector_seq_id
_cell_wave_vector_x
_cell_wave_vector_y
_cell_wave_vector_z
1 0.333333 0.000000 0.500000

loop_
_jana_atom_site_u_legendre_atom_site_label
_jana_atom_site_u_legendre_tens_elem
_jana_atom_site_u_legendre_param_order
_jana_atom_site_u_legendre_param_coeff
Mn1 U11 1 0
Mn1 U22 1 0
Mn1 U33 1 0
Mn1 U12 1 0
Mn1 U13 1 0
Mn1 U23 1 0.000375
Mn1 U11 2 0.000139
Mn1 U22 2 0.000139
Mn1 U33 2 0.000323
Mn1 U12 2 0
Mn1 U13 2 0
Mn1 U23 2 0
